data_7000767
loop_
_publ_author_name
'Pan, Mei'
'Zheng, Xiang-Li'
'Liu, Yu'
'Liu, Wei-Sheng'
'Su, Cheng-Yong'

_publ_section_title
;
 Structural and photoluminescent studies of lanthanide complexes with
 tripodal triRNTB (N-substituted tris(benzimidazol-2-ylmethyl)amine):
 ligand substituent, anionic and secondary ligand effects
;
_journal_issue 12
_journal_name_full 'Dalton Transactions'
_journal_page_first 2157
_journal_page_last 2169
_journal_paper_doi 10.1039/b818322h
_journal_year 2009
_chemical_formula_sum 'C118 H122 Eu2 F18 N28 O22 S6'
_chemical_formula_weight 3122.72
_chemical_name_systematic
;
?
;
_space_group_IT_number 14
_symmetry_cell_setting monoclinic
_symmetry_space_group_name_Hall '-P 2ybc'
_symmetry_space_group_name_H-M 'P 1 21/c 1'
_atom_sites_solution_hydrogens geom
_atom_sites_solution_primary direct
_atom_sites_solution_secondary difmap
_audit_creation_method SHELXL-97
_cell_angle_alpha 90.00
_cell_angle_beta 96.0310(10)
_cell_angle_gamma 90.00
_cell_formula_units_Z 2
_cell_length_a 11.14290(10)
_cell_length_b 25.0896(3)
_cell_length_c 24.2409(2)
_cell_measurement_reflns_used 8392
_cell_measurement_temperature 150(2)
_cell_measurement_theta_max 61.8105
_cell_measurement_theta_min 2.5391
_cell_volume 6739.54(12)
_computing_cell_refinement
;
CrysAlis RED, Oxford Diffraction Ltd.,
Version 1.171.32.5 (release 08-05-2007 CrysAlis171 .NET)
(compiled May 8 2007,13:10:02)
;
_computing_data_collection
;
CrysAlis CCD, Oxford Diffraction Ltd.,
Version 1.171.32.5 (release 08-05-2007 CrysAlis171 .NET)
(compiled May 8 2007,13:10:02)
;
_computing_data_reduction
;
CrysAlis RED, Oxford Diffraction Ltd.,
Version 1.171.32.5 (release 08-05-2007 CrysAlis171 .NET)
(compiled May 8 2007,13:10:02)
;
_computing_structure_refinement 'SHELXL-97 (Sheldrick, 1997)'
_computing_structure_solution 'SHELXS-97 (Sheldrick, 1990)'
_diffrn_ambient_temperature 150(2)
_diffrn_detector_area_resol_mean 16.0855
_diffrn_measured_fraction_theta_full 0.947
_diffrn_measured_fraction_theta_max 0.947
_diffrn_measurement_device_type 'Oxford Geimini S'
_diffrn_radiation_monochromator graphite
_diffrn_radiation_source 'Enhance (Cu) X-ray Source'
_diffrn_radiation_type CuK\a
_diffrn_radiation_wavelength 1.54178
_diffrn_reflns_av_R_equivalents 0.0397
_diffrn_reflns_av_sigmaI/netI 0.0902
_diffrn_reflns_limit_h_max 12
_diffrn_reflns_limit_h_min -12
_diffrn_reflns_limit_k_max 28
_diffrn_reflns_limit_k_min -22
_diffrn_reflns_limit_l_max 27
_diffrn_reflns_limit_l_min -27
_diffrn_reflns_number 24199
_diffrn_reflns_theta_full 61.85
_diffrn_reflns_theta_max 61.85
_diffrn_reflns_theta_min 3.52
_exptl_absorpt_coefficient_mu 8.339
_exptl_absorpt_correction_T_max 0.6805
_exptl_absorpt_correction_T_min 0.1887
_exptl_absorpt_correction_type multi-scan
_exptl_absorpt_process_details
;
CrysAlis RED, Oxford Diffraction Ltd.,
Version 1.171.32.5 (release 08-05-2007 CrysAlis171 .NET)
(compiled May 8 2007,13:10:02)
Empirical absorption correction using spherical harmonics,
implemented in SCALE3 ABSPACK scaling algorithm.
;
_exptl_crystal_colour Colorless
_exptl_crystal_density_diffrn 1.539
_exptl_crystal_density_method 'not measured'
_exptl_crystal_description Block
_exptl_crystal_F_000 3172
_exptl_crystal_size_max 0.30
_exptl_crystal_size_mid 0.15
_exptl_crystal_size_min 0.05
_refine_diff_density_max 1.364
_refine_diff_density_min -0.531
_refine_diff_density_rms 0.085
_refine_ls_extinction_method none
_refine_ls_goodness_of_fit_ref 1.022
_refine_ls_hydrogen_treatment geom
_refine_ls_matrix_type full
_refine_ls_number_parameters 991
_refine_ls_number_reflns 10002
_refine_ls_number_restraints 504
_refine_ls_restrained_S_all 1.075
_refine_ls_R_factor_all 0.0653
_refine_ls_R_factor_gt 0.0407
_refine_ls_shift/su_max 0.031
_refine_ls_shift/su_mean 0.001
_refine_ls_structure_factor_coef Fsqd
_refine_ls_weighting_details 'calc w=1/[\s^2^(Fo^2^)+(0.0413P)^2^+0.0000P] where P=(Fo^2^+2Fc^2^)/3'
_refine_ls_weighting_scheme calc
_refine_ls_wR_factor_gt 0.0921
_refine_ls_wR_factor_ref 0.0970
_reflns_number_gt 6336
_reflns_number_total 10002
_reflns_threshold_expression >2sigma(I)
_cod_data_source_file b818322h.txt
_cod_data_source_block 7
_cod_depositor_comments
;
The following automatic conversions were performed:
'_symmetry_cell_setting' value 'Monoclinic' changed to 'monoclinic'
according to '/home/saulius/struct/CIF-dictionaries/cif_core.dic'
dictionary named 'cif_core.dic' version 2.4.1 from 2010-06-29.

Automatic conversion script
Id: cif_fix_enum 1527 2010-12-29 10:47:43Z saulius 
;
_cod_original_sg_symbol_H-M P2(1)/c
_cod_database_code 7000767

loop_
_symmetry_equiv_pos_as_xyz
'x, y, z'
'-x, y+1/2, -z+1/2'
'-x, -y, -z'
'x, -y-1/2, z-1/2'

loop_
_atom_site_label
_atom_site_type_symbol
_atom_site_fract_x
_atom_site_fract_y
_atom_site_fract_z
_atom_site_U_iso_or_equiv
_atom_site_adp_type
_atom_site_occupancy
_atom_site_symmetry_multiplicity
_atom_site_calc_flag
_atom_site_refinement_flags
_atom_site_disorder_assembly
_atom_site_disorder_group
Eu1 Eu 0.43716(3) 0.278560(13) 0.791077(13) 0.02397(10) Uani 1 1 d . . .
N1 N 0.1992(4) 0.27620(19) 0.79481(17) 0.0293(10) Uani 1 1 d . . .
N2 N 0.3169(4) 0.34306(17) 0.73006(17) 0.0284(11) Uani 1 1 d . . .
N3 N 0.1708(4) 0.34628(19) 0.65931(18) 0.0377(12) Uani 1 1 d . . .
N4 N 0.3352(4) 0.19306(17) 0.76625(17) 0.0266(11) Uani 1 1 d . . .
N5 N 0.2223(4) 0.12911(19) 0.79968(18) 0.0332(11) Uani 1 1 d . . .
N6 N 0.3643(4) 0.29968(18) 0.88227(17) 0.0275(11) Uani 1 1 d . . .
N7 N 0.2443(4) 0.35314(19) 0.92571(19) 0.0370(12) Uani 1 1 d . . .
N8 N 0.6740(3) 0.27966(19) 0.78557(16) 0.0274(10) Uani 1 1 d . . .
N9 N 0.5056(4) 0.26346(17) 0.69844(17) 0.0296(11) Uani 1 1 d . . .
N10 N 0.6050(4) 0.30442(18) 0.63494(18) 0.0310(11) Uani 1 1 d . . .
N11 N 0.5569(4) 0.20977(17) 0.84680(17) 0.0282(11) Uani 1 1 d . . .
N12 N 0.6820(4) 0.14083(19) 0.84010(19) 0.0354(12) Uani 1 1 d . . .
N13 N 0.5456(4) 0.36155(17) 0.82320(18) 0.0273(11) Uani 1 1 d . . .
N14 N 0.6913(4) 0.39130(19) 0.88707(19) 0.0358(12) Uani 1 1 d . . .
C1 C 0.1396(4) 0.2848(2) 0.7377(2) 0.0303(13) Uani 1 1 d . . .
H1A H 0.1372 0.2509 0.7167 0.036 Uiso 1 1 calc R . .
H1B H 0.0556 0.2971 0.7394 0.036 Uiso 1 1 calc R . .
C2 C 0.2079(5) 0.3254(2) 0.7094(2) 0.0334(14) Uani 1 1 d . . .
C3 C 0.3523(5) 0.3775(2) 0.6894(2) 0.0330(14) Uani 1 1 d . . .
C4 C 0.4578(5) 0.4067(2) 0.6874(2) 0.0379(15) Uani 1 1 d . . .
H4A H 0.5191 0.4068 0.7178 0.045 Uiso 1 1 calc R . .
C5 C 0.4706(6) 0.4354(2) 0.6400(3) 0.0469(17) Uani 1 1 d . . .
H5A H 0.5420 0.4556 0.6378 0.056 Uiso 1 1 calc R . .
C6 C 0.3827(6) 0.4355(3) 0.5959(3) 0.0535(18) Uani 1 1 d . . .
H6A H 0.3956 0.4551 0.5636 0.064 Uiso 1 1 calc R . .
C7 C 0.2746(6) 0.4074(2) 0.5974(3) 0.0465(17) Uani 1 1 d . . .
H7A H 0.2129 0.4078 0.5672 0.056 Uiso 1 1 calc R . .
C8 C 0.2629(5) 0.3791(2) 0.6453(2) 0.0352(14) Uani 1 1 d . . .
C9 C 0.0589(5) 0.3349(3) 0.6250(3) 0.0537(18) Uani 1 1 d . . .
H9A H 0.0100 0.3103 0.6446 0.081 Uiso 1 1 calc R . .
H9B H 0.0772 0.3186 0.5901 0.081 Uiso 1 1 calc R . .
H9C H 0.0142 0.3682 0.6171 0.081 Uiso 1 1 calc R . .
C10 C 0.1654(4) 0.2233(2) 0.8161(2) 0.0323(13) Uani 1 1 d . . .
H10A H 0.1781 0.2231 0.8571 0.039 Uiso 1 1 calc R . .
H10B H 0.0791 0.2161 0.8046 0.039 Uiso 1 1 calc R . .
C11 C 0.2407(5) 0.1815(2) 0.7936(2) 0.0308(14) Uani 1 1 d . . .
C12 C 0.3824(5) 0.1426(2) 0.7540(2) 0.0345(14) Uani 1 1 d . . .
C13 C 0.4782(5) 0.1296(2) 0.7243(2) 0.0357(15) Uani 1 1 d . . .
H13A H 0.5246 0.1563 0.7086 0.043 Uiso 1 1 calc R . .
C14 C 0.5030(6) 0.0761(3) 0.7185(3) 0.0481(17) Uani 1 1 d . . .
H14A H 0.5686 0.0658 0.6989 0.058 Uiso 1 1 calc R . .
C15 C 0.4345(6) 0.0371(3) 0.7408(3) 0.0525(18) Uani 1 1 d . . .
H15A H 0.4554 0.0007 0.7364 0.063 Uiso 1 1 calc R . .
C16 C 0.3370(6) 0.0491(2) 0.7692(3) 0.0480(17) Uani 1 1 d . . .
H16A H 0.2897 0.0222 0.7840 0.058 Uiso 1 1 calc R . .
C17 C 0.3120(5) 0.1029(2) 0.7748(2) 0.0340(14) Uani 1 1 d . . .
C18 C 0.1292(5) 0.1042(3) 0.8298(3) 0.0490(17) Uani 1 1 d . . .
H18A H 0.0769 0.1319 0.8428 0.073 Uiso 1 1 calc R . .
H18B H 0.1678 0.0843 0.8616 0.073 Uiso 1 1 calc R . .
H18C H 0.0808 0.0798 0.8050 0.073 Uiso 1 1 calc R . .
C19 C 0.1633(5) 0.3193(2) 0.8323(2) 0.0345(15) Uani 1 1 d . . .
H19A H 0.1562 0.3537 0.8122 0.041 Uiso 1 1 calc R . .
H19B H 0.0841 0.3108 0.8453 0.041 Uiso 1 1 calc R . .
C20 C 0.2574(5) 0.3231(2) 0.8806(2) 0.0342(15) Uani 1 1 d . . .
C21 C 0.4253(5) 0.3153(2) 0.9332(2) 0.0307(14) Uani 1 1 d . . .
C22 C 0.5401(5) 0.3020(2) 0.9577(2) 0.0365(15) Uani 1 1 d . . .
H22A H 0.5911 0.2790 0.9396 0.044 Uiso 1 1 calc R . .
C23 C 0.5773(6) 0.3233(3) 1.0087(2) 0.0471(17) Uani 1 1 d . . .
H23A H 0.6550 0.3146 1.0263 0.056 Uiso 1 1 calc R . .
C24 C 0.5021(6) 0.3580(3) 1.0354(3) 0.0497(18) Uani 1 1 d . . .
H24A H 0.5309 0.3725 1.0706 0.060 Uiso 1 1 calc R . .
C25 C 0.3890(6) 0.3712(3) 1.0121(2) 0.0467(17) Uani 1 1 d . . .
H25A H 0.3382 0.3945 1.0301 0.056 Uiso 1 1 calc R . .
C26 C 0.3525(5) 0.3489(2) 0.9608(2) 0.0337(14) Uani 1 1 d . . .
C27 C 0.1393(5) 0.3853(3) 0.9362(3) 0.0570(19) Uani 1 1 d . . .
H27A H 0.0754 0.3806 0.9055 0.086 Uiso 1 1 calc R . .
H27B H 0.1625 0.4229 0.9390 0.086 Uiso 1 1 calc R . .
H27C H 0.1097 0.3737 0.9709 0.086 Uiso 1 1 calc R . .
C28 C 0.6990(5) 0.3062(2) 0.7330(2) 0.0320(14) Uani 1 1 d . . .
H28A H 0.6987 0.3454 0.7378 0.038 Uiso 1 1 calc R . .
H28B H 0.7793 0.2954 0.7230 0.038 Uiso 1 1 calc R . .
C29 C 0.6043(5) 0.2904(2) 0.6885(2) 0.0276(13) Uani 1 1 d . . .
C30 C 0.4364(5) 0.2598(2) 0.6461(2) 0.0309(14) Uani 1 1 d . . .
C31 C 0.3239(5) 0.2363(2) 0.6312(2) 0.0374(15) Uani 1 1 d . . .
H31A H 0.2827 0.2172 0.6573 0.045 Uiso 1 1 calc R . .
C32 C 0.2756(5) 0.2422(2) 0.5771(2) 0.0399(15) Uani 1 1 d . . .
H32A H 0.1990 0.2270 0.5655 0.048 Uiso 1 1 calc R . .
C33 C 0.3368(5) 0.2700(3) 0.5386(2) 0.0472(17) Uani 1 1 d . . .
H33A H 0.2995 0.2743 0.5018 0.057 Uiso 1 1 calc R . .
C34 C 0.4486(5) 0.2913(2) 0.5525(2) 0.0414(16) Uani 1 1 d . . .
H34A H 0.4905 0.3092 0.5258 0.050 Uiso 1 1 calc R . .
C35 C 0.4981(5) 0.2860(2) 0.6064(2) 0.0345(14) Uani 1 1 d . . .
C36 C 0.6997(5) 0.3338(3) 0.6113(2) 0.0472(16) Uani 1 1 d . . .
H36A H 0.7655 0.3414 0.6404 0.071 Uiso 1 1 calc R . .
H36B H 0.6670 0.3674 0.5956 0.071 Uiso 1 1 calc R . .
H36C H 0.7307 0.3125 0.5820 0.071 Uiso 1 1 calc R . .
C37 C 0.7193(4) 0.2234(2) 0.7861(2) 0.0307(13) Uani 1 1 d . . .
H37A H 0.7054 0.2080 0.7484 0.037 Uiso 1 1 calc R . .
H37B H 0.8071 0.2227 0.7979 0.037 Uiso 1 1 calc R . .
C38 C 0.6538(5) 0.1918(2) 0.8253(2) 0.0297(14) Uani 1 1 d . . .
C39 C 0.5190(5) 0.1682(2) 0.8786(2) 0.0310(14) Uani 1 1 d . . .
C40 C 0.4225(5) 0.1635(2) 0.9104(2) 0.0347(14) Uani 1 1 d . . .
H40A H 0.3693 0.1926 0.9141 0.042 Uiso 1 1 calc R . .
C41 C 0.4060(5) 0.1160(2) 0.9361(2) 0.0424(16) Uani 1 1 d . . .
H41A H 0.3396 0.1120 0.9574 0.051 Uiso 1 1 calc R . .
C42 C 0.4842(6) 0.0732(3) 0.9320(3) 0.0545(18) Uani 1 1 d . . .
H42A H 0.4703 0.0409 0.9508 0.065 Uiso 1 1 calc R . .
C43 C 0.5818(6) 0.0765(3) 0.9012(3) 0.0501(17) Uani 1 1 d . . .
H43A H 0.6354 0.0474 0.8984 0.060 Uiso 1 1 calc R . .
C44 C 0.5968(5) 0.1247(2) 0.8746(2) 0.0355(15) Uani 1 1 d . . .
C45 C 0.7775(5) 0.1079(2) 0.8214(3) 0.0502(17) Uani 1 1 d . . .
H45A H 0.8260 0.1292 0.7981 0.075 Uiso 1 1 calc R . .
H45B H 0.7417 0.0777 0.7998 0.075 Uiso 1 1 calc R . .
H45C H 0.8292 0.0945 0.8536 0.075 Uiso 1 1 calc R . .
C46 C 0.7360(5) 0.3091(2) 0.8337(2) 0.0346(14) Uani 1 1 d . . .
H46A H 0.8152 0.3223 0.8245 0.042 Uiso 1 1 calc R . .
H46B H 0.7500 0.2850 0.8661 0.042 Uiso 1 1 calc R . .
C47 C 0.6573(5) 0.3553(2) 0.8472(2) 0.0329(14) Uani 1 1 d . . .
C48 C 0.5029(5) 0.4070(2) 0.8489(2) 0.0319(14) Uani 1 1 d . . .
C49 C 0.3925(5) 0.4327(2) 0.8405(2) 0.0345(14) Uani 1 1 d . . .
H49A H 0.3316 0.4214 0.8126 0.041 Uiso 1 1 calc R . .
C50 C 0.3748(6) 0.4757(2) 0.8746(3) 0.0460(17) Uani 1 1 d . . .
H50A H 0.2993 0.4936 0.8704 0.055 Uiso 1 1 calc R . .
C51 C 0.4651(6) 0.4935(2) 0.9151(3) 0.0469(17) Uani 1 1 d . . .
H51A H 0.4492 0.5230 0.9377 0.056 Uiso 1 1 calc R . .
C52 C 0.5762(6) 0.4690(2) 0.9227(3) 0.0447(16) Uani 1 1 d . . .
H52A H 0.6381 0.4814 0.9496 0.054 Uiso 1 1 calc R . .
C53 C 0.5932(5) 0.4256(2) 0.8893(2) 0.0340(14) Uani 1 1 d . . .
C54 C 0.8054(5) 0.3938(3) 0.9214(3) 0.0557(19) Uani 1 1 d . . .
H54A H 0.8580 0.3650 0.9110 0.084 Uiso 1 1 calc R . .
H54B H 0.7916 0.3898 0.9604 0.084 Uiso 1 1 calc R . .
H54C H 0.8440 0.4282 0.9160 0.084 Uiso 1 1 calc R . .
C56 C 0.8435(6) 0.1330(3) 0.6384(3) 0.063(2) Uani 1 1 d . . .
S2 S 0.93351(14) 0.18382(7) 0.67445(6) 0.0440(4) Uani 1 1 d . . .
O4 O 0.8654(4) 0.23140(18) 0.66327(19) 0.0654(14) Uani 1 1 d U . .
O5 O 1.0460(4) 0.18156(19) 0.6487(2) 0.0667(14) Uani 1 1 d U . .
O6 O 0.9445(4) 0.1671(2) 0.73109(17) 0.0628(13) Uani 1 1 d U . .
F4 F 0.7319(4) 0.1342(2) 0.6545(2) 0.1032(17) Uani 1 1 d U . .
F5 F 0.8896(4) 0.08450(16) 0.6482(2) 0.0887(15) Uani 1 1 d U . .
F6 F 0.8330(4) 0.13975(19) 0.58384(17) 0.0870(14) Uani 1 1 d U . .
S1 S 0.98510(14) 0.21928(9) 0.93404(6) 0.0555(5) Uani 1 1 d DU A 1
C55 C 0.8877(8) 0.2218(5) 0.9856(3) 0.088(2) Uani 1 1 d U A 1
O1 O 1.0979(8) 0.2025(5) 0.9522(4) 0.058(3) Uani 0.50 1 d PU A 1
O2 O 0.917(2) 0.1918(7) 0.8916(7) 0.064(5) Uani 0.50 1 d PU A 1
O3 O 0.9840(9) 0.2796(4) 0.9224(4) 0.074(3) Uani 0.50 1 d PU A 1
F1 F 0.9427(17) 0.2514(6) 1.0315(8) 0.098(5) Uani 0.50 1 d PU A 1
F2 F 0.8810(8) 0.1678(4) 1.0050(4) 0.090(3) Uani 0.50 1 d PU A 1
F3 F 0.7762(11) 0.2334(6) 0.9701(5) 0.092(4) Uani 0.50 1 d PU A 1
O1' O 1.0370(14) 0.1678(6) 0.9567(6) 0.133(5) Uani 0.50 1 d PDU B 2
O2' O 0.927(2) 0.2109(8) 0.8809(6) 0.069(5) Uani 0.50 1 d PDU C 2
O3' O 1.0838(11) 0.2510(6) 0.9483(5) 0.099(4) Uani 0.50 1 d PDU D 2
F1' F 0.9123(14) 0.2272(7) 1.0327(7) 0.085(4) Uani 0.50 1 d PU E 2
F2' F 0.7846(15) 0.1964(7) 0.9755(7) 0.125(4) Uani 0.50 1 d PU F 2
F3' F 0.8350(12) 0.2760(5) 0.9715(5) 0.121(4) Uani 0.50 1 d PU G 2
S3 S 0.90227(16) 0.42293(7) 0.75067(9) 0.0557(5) Uani 1 1 d U H 1
C57 C 1.0189(10) 0.4702(4) 0.7610(5) 0.101(3) Uani 1 1 d U H 1
O7 O 0.8113(8) 0.4380(4) 0.7857(5) 0.065(3) Uani 0.50 1 d PU H 1
O8 O 0.8615(10) 0.4419(4) 0.6903(4) 0.067(3) Uani 0.50 1 d PU H 1
O9 O 0.9476(13) 0.3741(7) 0.7603(5) 0.055(3) Uani 0.50 1 d PU H 1
F7 F 1.0603(11) 0.4610(4) 0.8229(4) 0.093(3) Uani 0.50 1 d PU H 1
F8 F 1.1200(8) 0.4571(5) 0.7392(5) 0.079(3) Uani 0.50 1 d PU H 1
F9 F 1.002(2) 0.5185(11) 0.7573(9) 0.077(5) Uani 0.50 1 d PU H 1
O7' O 0.9180(15) 0.4175(7) 0.8141(6) 0.145(5) Uani 0.50 1 d PU I 2
O8' O 0.8048(13) 0.4361(5) 0.7273(8) 0.113(4) Uani 0.50 1 d PU J 2
O9' O 0.9558(16) 0.3747(8) 0.7315(6) 0.076(4) Uani 0.50 1 d PU K 2
F7' F 1.1161(13) 0.4611(6) 0.7847(8) 0.132(4) Uani 0.50 1 d PU L 2
F8' F 1.0435(14) 0.4768(6) 0.7011(6) 0.166(5) Uani 0.50 1 d PU M 2
F9' F 0.974(2) 0.5196(13) 0.7728(10) 0.103(6) Uani 0.50 1 d PU N 2
O1W O 0.1277(8) 0.4738(3) 1.0414(4) 0.209(4) Uani 1 1 d DU . .
H1WA H 0.0639 0.4684 1.0205 0.313 Uiso 1 1 calc RD . .
C59 C 0.1948(9) 0.4333(5) 1.1335(4) 0.134(4) Uani 1 1 d DU . .
H59A H 0.1505 0.4072 1.1537 0.201 Uiso 1 1 calc R . .
H59B H 0.2203 0.4630 1.1582 0.201 Uiso 1 1 calc R . .
H59C H 0.2659 0.4162 1.1207 0.201 Uiso 1 1 calc R . .
C58 C 0.1195(13) 0.4525(6) 1.0876(5) 0.175(5) Uani 1 1 d DU . .
H58A H 0.0674 0.4213 1.0774 0.210 Uiso 1 1 calc R . .
H58B H 0.0668 0.4778 1.1051 0.210 Uiso 1 1 calc R . .
O2W O 1.143(2) -0.0344(12) 0.9470(13) 0.254(10) Uani 0.50 1 d PU . .
O2W' O 1.224(2) -0.0193(10) 0.9618(12) 0.220(9) Uani 0.50 1 d PU . .

loop_
_atom_site_aniso_label
_atom_site_aniso_U_11
_atom_site_aniso_U_22
_atom_site_aniso_U_33
_atom_site_aniso_U_23
_atom_site_aniso_U_13
_atom_site_aniso_U_12
Eu1 0.02236(16) 0.02179(17) 0.02780(16) -0.0024(2) 0.00273(11) -0.00017(19)
N1 0.032(2) 0.022(3) 0.034(2) -0.005(3) 0.005(2) 0.002(2)
N2 0.029(3) 0.024(3) 0.031(2) 0.000(2) 0.000(2) 0.001(2)
N3 0.037(3) 0.038(3) 0.036(3) 0.004(3) -0.009(2) 0.002(3)
N4 0.026(2) 0.022(3) 0.033(2) 0.001(2) 0.008(2) 0.001(2)
N5 0.032(3) 0.028(3) 0.040(3) -0.003(3) 0.005(2) -0.010(2)
N6 0.023(2) 0.029(3) 0.031(2) -0.001(2) 0.005(2) 0.003(2)
N7 0.031(3) 0.036(3) 0.045(3) -0.010(3) 0.010(2) -0.002(2)
N8 0.028(2) 0.025(3) 0.029(2) -0.004(3) 0.0006(19) -0.001(2)
N9 0.026(2) 0.029(3) 0.034(3) -0.001(2) 0.004(2) 0.001(2)
N10 0.028(3) 0.032(3) 0.034(3) 0.004(2) 0.010(2) 0.003(2)
N11 0.027(2) 0.025(3) 0.033(2) 0.000(2) 0.003(2) 0.004(2)
N12 0.030(3) 0.031(3) 0.045(3) 0.001(3) 0.004(2) 0.005(2)
N13 0.027(3) 0.018(3) 0.037(3) -0.001(2) 0.005(2) 0.000(2)
N14 0.031(3) 0.031(3) 0.045(3) -0.011(3) 0.001(2) -0.011(2)
C1 0.021(3) 0.032(3) 0.036(3) -0.002(3) -0.002(2) -0.002(3)
C2 0.028(3) 0.031(4) 0.042(3) -0.004(3) 0.002(3) 0.008(3)
C3 0.034(3) 0.024(3) 0.041(3) -0.008(3) 0.006(3) 0.009(3)
C4 0.043(4) 0.026(3) 0.044(4) -0.001(3) 0.004(3) -0.003(3)
C5 0.059(4) 0.034(4) 0.049(4) 0.002(4) 0.010(4) -0.010(3)
C6 0.083(5) 0.036(4) 0.044(4) 0.011(4) 0.015(4) 0.006(4)
C7 0.054(4) 0.037(4) 0.047(4) 0.004(4) -0.005(3) 0.005(4)
C8 0.047(4) 0.022(3) 0.037(3) 0.003(3) 0.006(3) 0.005(3)
C9 0.044(4) 0.061(5) 0.050(4) 0.007(4) -0.022(3) -0.003(4)
C10 0.027(3) 0.035(3) 0.035(3) 0.005(3) 0.005(2) -0.003(3)
C11 0.029(3) 0.024(3) 0.037(3) -0.006(3) -0.009(3) 0.005(3)
C12 0.037(3) 0.026(3) 0.039(3) -0.006(3) -0.001(3) -0.004(3)
C13 0.035(3) 0.025(3) 0.049(4) -0.008(3) 0.010(3) -0.005(3)
C14 0.048(4) 0.040(4) 0.057(4) -0.019(4) 0.011(3) 0.002(4)
C15 0.060(4) 0.023(4) 0.074(5) -0.011(4) 0.008(4) 0.001(4)
C16 0.058(4) 0.023(4) 0.064(4) -0.012(4) 0.011(4) -0.010(3)
C17 0.034(3) 0.027(3) 0.040(3) -0.006(3) -0.001(3) -0.002(3)
C18 0.048(4) 0.039(4) 0.062(4) 0.007(4) 0.014(3) -0.014(3)
C19 0.027(3) 0.035(4) 0.042(3) -0.010(3) 0.004(3) 0.008(3)
C20 0.036(4) 0.034(4) 0.035(3) -0.012(3) 0.013(3) -0.006(3)
C21 0.035(3) 0.028(3) 0.029(3) 0.000(3) 0.005(3) -0.007(3)
C22 0.040(4) 0.035(4) 0.035(3) -0.003(3) 0.006(3) -0.005(3)
C23 0.049(4) 0.050(4) 0.040(4) 0.001(4) -0.001(3) -0.011(4)
C24 0.067(5) 0.045(4) 0.037(3) -0.010(4) -0.001(3) -0.009(4)
C25 0.059(4) 0.039(4) 0.044(4) -0.016(4) 0.012(3) -0.009(4)
C26 0.045(4) 0.020(3) 0.038(3) -0.005(3) 0.015(3) -0.006(3)
C27 0.042(4) 0.063(5) 0.068(4) -0.029(4) 0.013(3) 0.012(4)
C28 0.027(3) 0.030(3) 0.039(3) -0.003(3) 0.006(3) -0.003(3)
C29 0.029(3) 0.020(3) 0.034(3) -0.004(3) 0.006(2) 0.007(3)
C30 0.035(3) 0.031(3) 0.027(3) -0.002(3) 0.006(3) 0.005(3)
C31 0.038(3) 0.043(4) 0.032(3) 0.001(3) 0.006(3) -0.006(3)
C32 0.036(3) 0.048(4) 0.035(3) -0.007(3) -0.003(3) -0.001(3)
C33 0.047(4) 0.060(5) 0.034(3) -0.009(4) 0.000(3) 0.008(4)
C34 0.049(4) 0.044(4) 0.031(3) 0.008(3) 0.005(3) 0.010(3)
C35 0.042(3) 0.030(4) 0.032(3) -0.008(3) 0.005(3) 0.011(3)
C36 0.048(4) 0.047(4) 0.049(4) 0.011(4) 0.012(3) 0.001(4)
C37 0.025(3) 0.028(3) 0.038(3) -0.001(3) 0.001(2) -0.001(3)
C38 0.027(3) 0.026(3) 0.035(3) -0.003(3) -0.004(3) 0.000(3)
C39 0.032(3) 0.030(3) 0.030(3) -0.004(3) 0.001(3) -0.002(3)
C40 0.042(4) 0.029(4) 0.032(3) -0.007(3) 0.000(3) 0.004(3)
C41 0.049(4) 0.035(4) 0.045(4) 0.007(3) 0.011(3) 0.000(3)
C42 0.070(5) 0.038(4) 0.056(4) 0.007(4) 0.009(4) -0.003(4)
C43 0.048(4) 0.035(4) 0.069(4) 0.009(4) 0.011(3) 0.007(3)
C44 0.040(4) 0.029(4) 0.038(3) 0.000(3) 0.006(3) 0.002(3)
C45 0.043(4) 0.037(4) 0.071(5) 0.004(4) 0.011(3) 0.014(3)
C46 0.028(3) 0.037(4) 0.039(3) -0.007(3) 0.004(3) -0.002(3)
C47 0.033(3) 0.025(3) 0.041(3) 0.001(3) 0.005(3) -0.006(3)
C48 0.036(3) 0.025(3) 0.036(3) 0.001(3) 0.011(3) -0.010(3)
C49 0.036(3) 0.021(3) 0.046(3) 0.000(3) 0.003(3) -0.004(3)
C50 0.055(4) 0.025(4) 0.061(4) 0.004(4) 0.025(4) 0.004(3)
C51 0.060(5) 0.030(4) 0.053(4) -0.017(3) 0.020(4) -0.002(4)
C52 0.057(4) 0.032(4) 0.046(4) -0.013(3) 0.011(3) -0.010(4)
C53 0.033(3) 0.031(4) 0.039(3) -0.001(3) 0.010(3) -0.007(3)
C54 0.040(4) 0.058(5) 0.067(4) -0.033(4) -0.006(3) -0.005(4)
C56 0.053(5) 0.061(6) 0.073(5) 0.008(5) -0.003(4) -0.002(4)
S2 0.0472(9) 0.0406(10) 0.0449(9) -0.0057(9) 0.0086(7) -0.0031(8)
O4 0.082(3) 0.049(3) 0.067(3) 0.002(3) 0.014(3) 0.015(3)
O5 0.052(3) 0.068(3) 0.085(3) -0.010(3) 0.030(2) -0.012(3)
O6 0.061(3) 0.082(4) 0.044(3) -0.005(3) 0.002(2) 0.001(3)
F4 0.050(3) 0.128(4) 0.132(4) -0.025(4) 0.010(3) -0.026(3)
F5 0.102(3) 0.043(3) 0.115(4) 0.003(3) -0.022(3) -0.009(3)
F6 0.104(3) 0.091(4) 0.058(3) -0.012(3) -0.028(2) 0.009(3)
S1 0.0404(9) 0.0837(14) 0.0429(9) -0.0059(12) 0.0063(7) -0.0120(11)
C55 0.064(5) 0.136(7) 0.064(5) 0.019(6) 0.011(4) 0.020(5)
O1 0.028(5) 0.089(7) 0.054(5) -0.008(6) -0.004(4) -0.015(5)
O2 0.068(7) 0.073(9) 0.050(8) 0.004(7) 0.007(7) -0.009(7)
O3 0.078(6) 0.054(6) 0.092(7) 0.012(6) 0.014(5) -0.006(6)
F1 0.114(10) 0.125(11) 0.057(6) -0.021(8) 0.012(7) 0.027(8)
F2 0.072(5) 0.107(7) 0.095(6) 0.058(6) 0.032(5) 0.009(5)
F3 0.053(5) 0.135(9) 0.094(6) 0.047(8) 0.031(5) 0.035(7)
O1' 0.135(9) 0.156(10) 0.114(8) -0.012(9) 0.040(8) 0.024(9)
O2' 0.049(6) 0.123(12) 0.035(6) 0.010(8) 0.002(5) 0.000(9)
O3' 0.086(7) 0.125(8) 0.087(7) -0.019(8) 0.017(6) -0.037(8)
F1' 0.076(7) 0.145(10) 0.036(5) 0.025(8) 0.012(5) 0.013(8)
F2' 0.096(7) 0.157(10) 0.127(8) 0.010(9) 0.036(6) -0.029(8)
F3' 0.125(8) 0.129(8) 0.109(7) 0.013(8) 0.015(6) 0.064(7)
S3 0.0409(10) 0.0388(11) 0.0873(14) -0.0076(11) 0.0072(9) -0.0012(9)
C57 0.098(6) 0.072(5) 0.126(7) 0.009(6) -0.023(6) -0.014(5)
O7 0.051(5) 0.051(5) 0.102(7) 0.017(6) 0.047(5) 0.030(5)
O8 0.089(7) 0.068(6) 0.040(5) 0.000(5) -0.010(5) -0.008(6)
O9 0.037(5) 0.038(6) 0.091(8) 0.003(8) 0.002(7) 0.000(5)
F7 0.121(8) 0.072(6) 0.076(6) 0.014(6) -0.039(5) -0.017(6)
F8 0.037(5) 0.100(7) 0.102(7) -0.004(7) 0.018(5) -0.019(5)
F9 0.105(10) 0.025(6) 0.096(9) 0.002(7) -0.009(7) -0.006(7)
O7' 0.150(10) 0.153(10) 0.136(9) 0.009(9) 0.037(8) -0.020(9)
O8' 0.098(8) 0.067(7) 0.166(9) -0.016(8) -0.027(8) 0.009(7)
O9' 0.064(7) 0.053(7) 0.112(10) -0.020(9) 0.017(8) 0.020(6)
F7' 0.102(8) 0.097(7) 0.185(10) 0.015(10) -0.044(8) -0.018(7)
F8' 0.179(10) 0.156(10) 0.171(10) 0.025(9) 0.055(9) -0.026(8)
F9' 0.118(12) 0.052(7) 0.131(12) -0.018(9) -0.024(9) -0.006(8)
O1W 0.259(9) 0.177(8) 0.193(8) -0.099(8) 0.030(8) -0.035(7)
C59 0.109(8) 0.175(10) 0.116(8) 0.017(8) 0.001(6) -0.038(7)
C58 0.205(10) 0.209(11) 0.127(8) -0.027(9) 0.091(8) -0.061(9)
O2W 0.249(18) 0.234(15) 0.278(16) -0.025(13) 0.029(15) -0.010(15)
O2W' 0.188(16) 0.192(14) 0.272(15) 0.017(13) -0.008(14) -0.010(13)

loop_
_atom_type_symbol
_atom_type_description
_atom_type_scat_dispersion_real
_atom_type_scat_dispersion_imag
_atom_type_scat_source
C C 0.0181 0.0091 'International Tables Vol C Tables 4.2.6.8 and 6.1.1.4'
H H 0.0000 0.0000 'International Tables Vol C Tables 4.2.6.8 and 6.1.1.4'
N N 0.0311 0.0180 'International Tables Vol C Tables 4.2.6.8 and 6.1.1.4'
O O 0.0492 0.0322 'International Tables Vol C Tables 4.2.6.8 and 6.1.1.4'
F F 0.0727 0.0534 'International Tables Vol C Tables 4.2.6.8 and 6.1.1.4'
S S 0.3331 0.5567 'International Tables Vol C Tables 4.2.6.8 and 6.1.1.4'
Eu Eu -8.9294 11.1857 'International Tables Vol C Tables 4.2.6.8 and 6.1.1.4'

loop_
_geom_angle_atom_site_label_1
_geom_angle_atom_site_label_2
_geom_angle_atom_site_label_3
_geom_angle
_geom_angle_site_symmetry_1
_geom_angle_site_symmetry_3
_geom_angle_publ_flag
N4 Eu1 N9 79.85(14) . . ?
N4 Eu1 N2 102.40(14) . . ?
N9 Eu1 N2 76.02(14) . . ?
N4 Eu1 N13 175.53(14) . . ?
N9 Eu1 N13 103.06(14) . . ?
N2 Eu1 N13 81.69(14) . . ?
N4 Eu1 N6 102.50(14) . . ?
N9 Eu1 N6 176.29(15) . . ?
N2 Eu1 N6 100.59(14) . . ?
N13 Eu1 N6 74.77(14) . . ?
N4 Eu1 N11 74.75(14) . . ?
N9 Eu1 N11 100.80(14) . . ?
N2 Eu1 N11 176.16(14) . . ?
N13 Eu1 N11 101.25(14) . . ?
N6 Eu1 N11 82.65(14) . . ?
N4 Eu1 N8 115.48(14) . . ?
N9 Eu1 N8 63.49(13) . . ?
N2 Eu1 N8 116.07(14) . . ?
N13 Eu1 N8 63.59(14) . . ?
N6 Eu1 N8 117.42(13) . . ?
N11 Eu1 N8 63.65(14) . . ?
N4 Eu1 N1 63.60(14) . . ?
N9 Eu1 N1 115.48(13) . . ?
N2 Eu1 N1 63.80(14) . . ?
N13 Eu1 N1 117.38(14) . . ?
N6 Eu1 N1 63.64(13) . . ?
N11 Eu1 N1 116.39(14) . . ?
N8 Eu1 N1 178.85(14) . . ?
C10 N1 C1 110.4(4) . . ?
C10 N1 C19 109.9(4) . . ?
C1 N1 C19 109.8(4) . . ?
C10 N1 Eu1 108.7(3) . . ?
C1 N1 Eu1 108.3(3) . . ?
C19 N1 Eu1 109.6(3) . . ?
C2 N2 C3 104.7(4) . . ?
C2 N2 Eu1 114.7(4) . . ?
C3 N2 Eu1 130.3(3) . . ?
C2 N3 C8 106.7(5) . . ?
C2 N3 C9 127.2(5) . . ?
C8 N3 C9 126.1(5) . . ?
C11 N4 C12 103.9(4) . . ?
C11 N4 Eu1 115.7(3) . . ?
C12 N4 Eu1 131.1(3) . . ?
C11 N5 C17 107.0(5) . . ?
C11 N5 C18 126.5(5) . . ?
C17 N5 C18 126.4(5) . . ?
C20 N6 C21 104.8(4) . . ?
C20 N6 Eu1 116.3(3) . . ?
C21 N6 Eu1 131.9(3) . . ?
C20 N7 C26 106.9(4) . . ?
C20 N7 C27 127.2(5) . . ?
C26 N7 C27 125.9(5) . . ?
C46 N8 C28 109.6(4) . . ?
C46 N8 C37 109.4(4) . . ?
C28 N8 C37 109.6(4) . . ?
C46 N8 Eu1 110.4(3) . . ?
C28 N8 Eu1 108.9(3) . . ?
C37 N8 Eu1 109.0(3) . . ?
C29 N9 C30 104.6(4) . . ?
C29 N9 Eu1 115.1(3) . . ?
C30 N9 Eu1 129.1(3) . . ?
C29 N10 C35 107.5(4) . . ?
C29 N10 C36 126.2(5) . . ?
C35 N10 C36 126.3(5) . . ?
C38 N11 C39 105.7(4) . . ?
C38 N11 Eu1 115.7(3) . . ?
C39 N11 Eu1 130.1(3) . . ?
C38 N12 C44 106.2(5) . . ?
C38 N12 C45 127.5(5) . . ?
C44 N12 C45 126.1(5) . . ?
C47 N13 C48 104.2(4) . . ?
C47 N13 Eu1 116.1(4) . . ?
C48 N13 Eu1 129.9(3) . . ?
C47 N14 C53 106.2(5) . . ?
C47 N14 C54 127.2(5) . . ?
C53 N14 C54 126.6(5) . . ?
C2 C1 N1 109.2(4) . . ?
C2 C1 H1A 109.8 . . ?
N1 C1 H1A 109.8 . . ?
C2 C1 H1B 109.8 . . ?
N1 C1 H1B 109.8 . . ?
H1A C1 H1B 108.3 . . ?
N2 C2 N3 112.9(5) . . ?
N2 C2 C1 123.0(5) . . ?
N3 C2 C1 124.1(5) . . ?
C8 C3 C4 120.2(6) . . ?
C8 C3 N2 109.2(5) . . ?
C4 C3 N2 130.6(5) . . ?
C5 C4 C3 117.8(6) . . ?
C5 C4 H4A 121.1 . . ?
C3 C4 H4A 121.1 . . ?
C6 C5 C4 121.6(6) . . ?
C6 C5 H5A 119.2 . . ?
C4 C5 H5A 119.2 . . ?
C5 C6 C7 121.7(6) . . ?
C5 C6 H6A 119.1 . . ?
C7 C6 H6A 119.1 . . ?
C8 C7 C6 116.0(6) . . ?
C8 C7 H7A 122.0 . . ?
C6 C7 H7A 122.0 . . ?
C7 C8 C3 122.8(6) . . ?
C7 C8 N3 130.6(6) . . ?
C3 C8 N3 106.6(5) . . ?
N3 C9 H9A 109.5 . . ?
N3 C9 H9B 109.5 . . ?
H9A C9 H9B 109.5 . . ?
N3 C9 H9C 109.5 . . ?
H9A C9 H9C 109.5 . . ?
H9B C9 H9C 109.5 . . ?
C11 C10 N1 109.3(4) . . ?
C11 C10 H10A 109.8 . . ?
N1 C10 H10A 109.8 . . ?
C11 C10 H10B 109.8 . . ?
N1 C10 H10B 109.8 . . ?
H10A C10 H10B 108.3 . . ?
N4 C11 N5 113.9(5) . . ?
N4 C11 C10 122.4(5) . . ?
N5 C11 C10 123.7(5) . . ?
C13 C12 C17 120.7(5) . . ?
C13 C12 N4 130.0(5) . . ?
C17 C12 N4 109.2(5) . . ?
C14 C13 C12 117.0(6) . . ?
C14 C13 H13A 121.5 . . ?
C12 C13 H13A 121.5 . . ?
C13 C14 C15 121.6(6) . . ?
C13 C14 H14A 119.2 . . ?
C15 C14 H14A 119.2 . . ?
C16 C15 C14 122.2(6) . . ?
C16 C15 H15A 118.9 . . ?
C14 C15 H15A 118.9 . . ?
C15 C16 C17 116.1(6) . . ?
C15 C16 H16A 122.0 . . ?
C17 C16 H16A 122.0 . . ?
C16 C17 N5 131.7(6) . . ?
C16 C17 C12 122.3(5) . . ?
N5 C17 C12 106.0(5) . . ?
N5 C18 H18A 109.5 . . ?
N5 C18 H18B 109.5 . . ?
H18A C18 H18B 109.5 . . ?
N5 C18 H18C 109.5 . . ?
H18A C18 H18C 109.5 . . ?
H18B C18 H18C 109.5 . . ?
C20 C19 N1 108.2(4) . . ?
C20 C19 H19A 110.0 . . ?
N1 C19 H19A 110.0 . . ?
C20 C19 H19B 110.0 . . ?
N1 C19 H19B 110.0 . . ?
H19A C19 H19B 108.4 . . ?
N6 C20 N7 113.4(5) . . ?
N6 C20 C19 123.5(5) . . ?
N7 C20 C19 123.1(5) . . ?
C26 C21 C22 119.8(5) . . ?
C26 C21 N6 109.9(5) . . ?
C22 C21 N6 130.3(5) . . ?
C23 C22 C21 117.9(6) . . ?
C23 C22 H22A 121.0 . . ?
C21 C22 H22A 121.0 . . ?
C22 C23 C24 121.1(6) . . ?
C22 C23 H23A 119.4 . . ?
C24 C23 H23A 119.4 . . ?
C25 C24 C23 121.7(6) . . ?
C25 C24 H24A 119.1 . . ?
C23 C24 H24A 119.1 . . ?
C24 C25 C26 116.4(6) . . ?
C24 C25 H25A 121.8 . . ?
C26 C25 H25A 121.8 . . ?
C25 C26 C21 123.1(6) . . ?
C25 C26 N7 131.7(5) . . ?
C21 C26 N7 105.2(5) . . ?
N7 C27 H27A 109.5 . . ?
N7 C27 H27B 109.5 . . ?
H27A C27 H27B 109.5 . . ?
N7 C27 H27C 109.5 . . ?
H27A C27 H27C 109.5 . . ?
H27B C27 H27C 109.5 . . ?
C29 C28 N8 108.7(4) . . ?
C29 C28 H28A 110.0 . . ?
N8 C28 H28A 110.0 . . ?
C29 C28 H28B 110.0 . . ?
N8 C28 H28B 110.0 . . ?
H28A C28 H28B 108.3 . . ?
N9 C29 N10 113.3(5) . . ?
N9 C29 C28 122.8(5) . . ?
N10 C29 C28 123.7(5) . . ?
C31 C30 C35 120.6(5) . . ?
C31 C30 N9 130.4(5) . . ?
C35 C30 N9 108.9(5) . . ?
C32 C31 C30 117.0(5) . . ?
C32 C31 H31A 121.5 . . ?
C30 C31 H31A 121.5 . . ?
C31 C32 C33 121.4(6) . . ?
C31 C32 H32A 119.3 . . ?
C33 C32 H32A 119.3 . . ?
C34 C33 C32 121.8(5) . . ?
C34 C33 H33A 119.1 . . ?
C32 C33 H33A 119.1 . . ?
C33 C34 C35 117.5(5) . . ?
C33 C34 H34A 121.2 . . ?
C35 C34 H34A 121.2 . . ?
C34 C35 N10 132.7(5) . . ?
C34 C35 C30 121.5(5) . . ?
N10 C35 C30 105.7(4) . . ?
N10 C36 H36A 109.5 . . ?
N10 C36 H36B 109.5 . . ?
H36A C36 H36B 109.5 . . ?
N10 C36 H36C 109.5 . . ?
H36A C36 H36C 109.5 . . ?
H36B C36 H36C 109.5 . . ?
C38 C37 N8 108.7(4) . . ?
C38 C37 H37A 110.0 . . ?
N8 C37 H37A 110.0 . . ?
C38 C37 H37B 110.0 . . ?
N8 C37 H37B 110.0 . . ?
H37A C37 H37B 108.3 . . ?
N11 C38 N12 113.1(5) . . ?
N11 C38 C37 123.0(5) . . ?
N12 C38 C37 123.8(5) . . ?
N11 C39 C40 132.0(5) . . ?
N11 C39 C44 108.7(4) . . ?
C40 C39 C44 119.3(5) . . ?
C41 C40 C39 118.4(6) . . ?
C41 C40 H40A 120.8 . . ?
C39 C40 H40A 120.8 . . ?
C40 C41 C42 121.6(6) . . ?
C40 C41 H41A 119.2 . . ?
C42 C41 H41A 119.2 . . ?
C43 C42 C41 121.8(6) . . ?
C43 C42 H42A 119.1 . . ?
C41 C42 H42A 119.1 . . ?
C42 C43 C44 116.2(6) . . ?
C42 C43 H43A 121.9 . . ?
C44 C43 H43A 121.9 . . ?
N12 C44 C43 131.0(6) . . ?
N12 C44 C39 106.3(5) . . ?
C43 C44 C39 122.7(5) . . ?
N12 C45 H45A 109.5 . . ?
N12 C45 H45B 109.5 . . ?
H45A C45 H45B 109.5 . . ?
N12 C45 H45C 109.5 . . ?
H45A C45 H45C 109.5 . . ?
H45B C45 H45C 109.5 . . ?
N8 C46 C47 108.6(4) . . ?
N8 C46 H46A 110.0 . . ?
C47 C46 H46A 110.0 . . ?
N8 C46 H46B 110.0 . . ?
C47 C46 H46B 110.0 . . ?
H46A C46 H46B 108.4 . . ?
N13 C47 N14 114.5(5) . . ?
N13 C47 C46 122.3(5) . . ?
N14 C47 C46 123.0(5) . . ?
C49 C48 C53 120.6(5) . . ?
C49 C48 N13 130.4(5) . . ?
C53 C48 N13 109.0(5) . . ?
C48 C49 C50 117.0(5) . . ?
C48 C49 H49A 121.5 . . ?
C50 C49 H49A 121.5 . . ?
C49 C50 C51 121.9(6) . . ?
C49 C50 H50A 119.1 . . ?
C51 C50 H50A 119.1 . . ?
C52 C51 C50 121.4(6) . . ?
C52 C51 H51A 119.3 . . ?
C50 C51 H51A 119.3 . . ?
C51 C52 C53 116.7(6) . . ?
C51 C52 H52A 121.7 . . ?
C53 C52 H52A 121.7 . . ?
C52 C53 N14 131.6(5) . . ?
C52 C53 C48 122.4(6) . . ?
N14 C53 C48 106.0(5) . . ?
N14 C54 H54A 109.5 . . ?
N14 C54 H54B 109.5 . . ?
H54A C54 H54B 109.5 . . ?
N14 C54 H54C 109.5 . . ?
H54A C54 H54C 109.5 . . ?
H54B C54 H54C 109.5 . . ?
F6 C56 F5 106.6(7) . . ?
F6 C56 F4 107.4(6) . . ?
F5 C56 F4 108.8(6) . . ?
F6 C56 S2 112.4(5) . . ?
F5 C56 S2 112.2(5) . . ?
F4 C56 S2 109.3(5) . . ?
O4 S2 O6 114.8(3) . . ?
O4 S2 O5 114.5(3) . . ?
O6 S2 O5 114.1(3) . . ?
O4 S2 C56 104.1(3) . . ?
O6 S2 C56 104.2(3) . . ?
O5 S2 C56 103.1(3) . . ?
O1 S1 O2 120.0(11) . . ?
O1 S1 O3 110.8(6) . . ?
O2 S1 O3 110.9(8) . . ?
O1 S1 C55 113.9(5) . . ?
O2 S1 C55 102.4(10) . . ?
O3 S1 C55 95.9(6) . . ?
F3 C55 F1 115.6(13) . . ?
F3 C55 F2 103.1(12) . . ?
F1 C55 F2 105.6(10) . . ?
F3 C55 S1 116.9(8) . . ?
F1 C55 S1 109.3(10) . . ?
F2 C55 S1 105.0(8) . . ?
O9 S3 O7 114.5(7) . . ?
O9 S3 O8 120.8(7) . . ?
O7 S3 O8 108.6(6) . . ?
O9 S3 C57 109.5(8) . . ?
O7 S3 C57 107.1(6) . . ?
O8 S3 C57 93.8(5) . . ?
F9 C57 F8 109.9(15) . . ?
F9 C57 F7 104.4(14) . . ?
F8 C57 F7 99.8(10) . . ?
F9 C57 S3 123.5(14) . . ?
F8 C57 S3 114.8(9) . . ?
F7 C57 S3 100.3(8) . . ?
C58 O1W H1WA 109.5 . . ?
C58 C59 H59A 109.5 . . ?
C58 C59 H59B 109.5 . . ?
H59A C59 H59B 109.5 . . ?
C58 C59 H59C 109.5 . . ?
H59A C59 H59C 109.5 . . ?
H59B C59 H59C 109.5 . . ?
O1W C58 C59 139.4(14) . . ?
O1W C58 H58A 102.2 . . ?
C59 C58 H58A 102.2 . . ?
O1W C58 H58B 102.2 . . ?
C59 C58 H58B 102.2 . . ?
H58A C58 H58B 104.8 . . ?

loop_
_geom_bond_atom_site_label_1
_geom_bond_atom_site_label_2
_geom_bond_distance
_geom_bond_site_symmetry_2
_geom_bond_publ_flag
Eu1 N4 2.472(4) . ?
Eu1 N9 2.476(4) . ?
Eu1 N2 2.487(4) . ?
Eu1 N13 2.491(4) . ?
Eu1 N6 2.491(4) . ?
Eu1 N11 2.491(4) . ?
Eu1 N8 2.657(4) . ?
Eu1 N1 2.663(4) . ?
N1 C10 1.486(7) . ?
N1 C1 1.486(6) . ?
N1 C19 1.494(6) . ?
N2 C2 1.339(6) . ?
N2 C3 1.400(7) . ?
N3 C2 1.348(7) . ?
N3 C8 1.386(7) . ?
N3 C9 1.452(7) . ?
N4 C11 1.334(7) . ?
N4 C12 1.414(7) . ?
N5 C11 1.341(7) . ?
N5 C17 1.387(7) . ?
N5 C18 1.469(7) . ?
N6 C20 1.325(6) . ?
N6 C21 1.402(7) . ?
N7 C20 1.349(6) . ?
N7 C26 1.405(7) . ?
N7 C27 1.464(7) . ?
N8 C46 1.488(7) . ?
N8 C28 1.490(6) . ?
N8 C37 1.498(7) . ?
N9 C29 1.333(6) . ?
N9 C30 1.416(7) . ?
N10 C29 1.347(7) . ?
N10 C35 1.393(7) . ?
N10 C36 1.454(7) . ?
N11 C38 1.327(6) . ?
N11 C39 1.388(6) . ?
N12 C38 1.357(7) . ?
N12 C44 1.390(7) . ?
N12 C45 1.457(7) . ?
N13 C47 1.327(7) . ?
N13 C48 1.407(7) . ?
N14 C47 1.347(7) . ?
N14 C53 1.396(7) . ?
N14 C54 1.446(7) . ?
C1 C2 1.483(7) . ?
C1 H1A 0.9900 . ?
C1 H1B 0.9900 . ?
C3 C8 1.382(8) . ?
C3 C4 1.390(7) . ?
C4 C5 1.376(8) . ?
C4 H4A 0.9500 . ?
C5 C6 1.372(9) . ?
C5 H5A 0.9500 . ?
C6 C7 1.399(8) . ?
C6 H6A 0.9500 . ?
C7 C8 1.379(8) . ?
C7 H7A 0.9500 . ?
C9 H9A 0.9800 . ?
C9 H9B 0.9800 . ?
C9 H9C 0.9800 . ?
C10 C11 1.482(7) . ?
C10 H10A 0.9900 . ?
C10 H10B 0.9900 . ?
C12 C13 1.389(7) . ?
C12 C17 1.395(7) . ?
C13 C14 1.379(8) . ?
C13 H13A 0.9500 . ?
C14 C15 1.387(8) . ?
C14 H14A 0.9500 . ?
C15 C16 1.378(8) . ?
C15 H15A 0.9500 . ?
C16 C17 1.386(8) . ?
C16 H16A 0.9500 . ?
C18 H18A 0.9800 . ?
C18 H18B 0.9800 . ?
C18 H18C 0.9800 . ?
C19 C20 1.490(7) . ?
C19 H19A 0.9900 . ?
C19 H19B 0.9900 . ?
C21 C26 1.390(7) . ?
C21 C22 1.392(7) . ?
C22 C23 1.370(8) . ?
C22 H22A 0.9500 . ?
C23 C24 1.411(8) . ?
C23 H23A 0.9500 . ?
C24 C25 1.367(8) . ?
C24 H24A 0.9500 . ?
C25 C26 1.385(8) . ?
C25 H25A 0.9500 . ?
C27 H27A 0.9800 . ?
C27 H27B 0.9800 . ?
C27 H27C 0.9800 . ?
C28 C29 1.482(7) . ?
C28 H28A 0.9900 . ?
C28 H28B 0.9900 . ?
C30 C31 1.398(7) . ?
C30 C35 1.403(7) . ?
C31 C32 1.372(8) . ?
C31 H31A 0.9500 . ?
C32 C33 1.398(8) . ?
C32 H32A 0.9500 . ?
C33 C34 1.365(8) . ?
C33 H33A 0.9500 . ?
C34 C35 1.370(8) . ?
C34 H34A 0.9500 . ?
C36 H36A 0.9800 . ?
C36 H36B 0.9800 . ?
C36 H36C 0.9800 . ?
C37 C38 1.486(7) . ?
C37 H37A 0.9900 . ?
C37 H37B 0.9900 . ?
C39 C40 1.393(7) . ?
C39 C44 1.404(8) . ?
C40 C41 1.367(8) . ?
C40 H40A 0.9500 . ?
C41 C42 1.393(8) . ?
C41 H41A 0.9500 . ?
C42 C43 1.385(8) . ?
C42 H42A 0.9500 . ?
C43 C44 1.389(8) . ?
C43 H43A 0.9500 . ?
C45 H45A 0.9800 . ?
C45 H45B 0.9800 . ?
C45 H45C 0.9800 . ?
C46 C47 1.511(7) . ?
C46 H46A 0.9900 . ?
C46 H46B 0.9900 . ?
C48 C49 1.385(7) . ?
C48 C53 1.406(8) . ?
C49 C50 1.385(8) . ?
C49 H49A 0.9500 . ?
C50 C51 1.403(8) . ?
C50 H50A 0.9500 . ?
C51 C52 1.377(8) . ?
C51 H51A 0.9500 . ?
C52 C53 1.383(7) . ?
C52 H52A 0.9500 . ?
C54 H54A 0.9800 . ?
C54 H54B 0.9800 . ?
C54 H54C 0.9800 . ?
C56 F6 1.327(8) . ?
C56 F5 1.332(8) . ?
C56 F4 1.341(8) . ?
C56 S2 1.793(8) . ?
S2 O4 1.425(5) . ?
S2 O6 1.429(4) . ?
S2 O5 1.459(4) . ?
S1 O1 1.355(10) . ?
S1 O2 1.395(19) . ?
S1 O3 1.540(10) . ?
S1 C55 1.740(8) . ?
C55 F3 1.293(14) . ?
C55 F1 1.424(19) . ?
C55 F2 1.439(14) . ?
S3 O9 1.337(18) . ?
S3 O7 1.440(8) . ?
S3 O8 1.560(9) . ?
S3 C57 1.758(10) . ?
C57 F9 1.23(3) . ?
C57 F8 1.336(14) . ?
C57 F7 1.541(15) . ?
O1W C58 1.253(11) . ?
O1W H1WA 0.8400 . ?
C59 C58 1.408(13) . ?
C59 H59A 0.9800 . ?
C59 H59B 0.9800 . ?
C59 H59C 0.9800 . ?
C58 H58A 0.9900 . ?
C58 H58B 0.9900 . ?
O2W O2W' 1.02(3) . ?
